data_4320300
loop_
_publ_author_name
'Anna C. Hillier'
'XingWang Zhang'
'Graham H. Maunder'
'Sung Ying Liu'
'Todd A. Eberspacher'
'Mathew V. Metz'
'Robert McDonald'
'\^Angela Domingos'
'No\'emia Marques'
'Victor W. Day'
'Andrea Sella'
'Josef Takats'

_publ_contact_author_address
; Department of Chemistry
   University of Alberta
   Edmonton Alberta T6G 2G2
   Canada
;
_publ_contact_author_email joe.takats@ualberta.ca
_publ_contact_author_fax 1(780)4928231
_publ_contact_author_name 'Dr Josef Takats'
_publ_contact_author_phone 1(780)4924944
_publ_section_title
;
 Synthesis and Structural Comparison of a Series of Divalent Ln(TpR,R')2
 (Ln = Sm, Eu, Yb) and Trivalent Sm(TpMe2)2X (X = F, Cl, I, BPh4)
 Complexes
;
_journal_name_full 'Inorganic Chemistry'
_journal_page_first 5106
_journal_page_last 5116
_journal_paper_doi 10.1021/ic010325w
_journal_volume 40
_journal_year 2001
_chemical_formula_sum 'C54 H44 B2 N12 Yb'
_chemical_formula_weight 1055.67
_space_group_IT_number 2
_symmetry_cell_setting triclinic
_symmetry_space_group_name_Hall '-P 1'
_symmetry_space_group_name_H-M 'P -1'
_atom_sites_solution_hydrogens geom
_atom_sites_solution_primary direct
_atom_sites_solution_secondary difmap
_audit_creation_method 'manual editing of SHELXL template'
_cell_angle_alpha 63.51(2)
_cell_angle_beta 82.61(2)
_cell_angle_gamma 66.58(2)
_cell_formula_units_Z 1
_cell_length_a 10.683(3)
_cell_length_b 11.029(3)
_cell_length_c 12.249(3)
_cell_measurement_reflns_used 15
_cell_measurement_temperature 293(2)
_cell_measurement_theta_max 24.72
_cell_measurement_theta_min 20.24
_cell_volume 1183.2(6)
_computing_cell_refinement 'Syntex P1'
_computing_data_collection 'Syntex P1'
_computing_data_reduction 'Bruker SHELXTL'
_computing_molecular_graphics 'Bruker SHELXTL'
_computing_publication_material 'Bruker SHELXTL'
_computing_structure_refinement 'Bruker SHELXTL'
_computing_structure_solution 'Bruker SHELXTL'
_diffrn_ambient_temperature 293(2)
_diffrn_measurement_device 'Syntex P1 Diffractometer'
_diffrn_measurement_method '\w scans'
_diffrn_radiation_monochromator graphite
_diffrn_radiation_source 'normal-focus sealed tube'
_diffrn_radiation_type MoK\a
_diffrn_radiation_wavelength 0.71073
_diffrn_reflns_av_R_equivalents 0.0246
_diffrn_reflns_av_sigmaI/netI 0.0290
_diffrn_reflns_limit_h_max 12
_diffrn_reflns_limit_h_min -12
_diffrn_reflns_limit_k_max 13
_diffrn_reflns_limit_k_min -11
_diffrn_reflns_limit_l_max 14
_diffrn_reflns_limit_l_min 0
_diffrn_reflns_number 4555
_diffrn_reflns_theta_max 25.35
_diffrn_reflns_theta_min 1.86
_exptl_absorpt_coefficient_mu 2.028
_exptl_absorpt_correction_T_max 0.7431
_exptl_absorpt_correction_T_min 0.5263
_exptl_absorpt_correction_type empirical
_exptl_crystal_colour dark_red
_exptl_crystal_density_diffrn 1.482
_exptl_crystal_description 'rectangular parallelepiped'
_exptl_crystal_F_000 532
_exptl_crystal_size_max 0.52
_exptl_crystal_size_mid 0.40
_exptl_crystal_size_min 0.38
_refine_diff_density_max 0.480
_refine_diff_density_min -0.703
_refine_diff_density_rms 0.066
_refine_ls_extinction_coef 0.0179(8)
_refine_ls_extinction_expression Fc^*^=kFc[1+0.001xFc^2^\l^3^/sin(2\q)]^-1/4^
_refine_ls_extinction_method SHELXL
_refine_ls_goodness_of_fit_all 1.073
_refine_ls_goodness_of_fit_obs 1.074
_refine_ls_matrix_type full
_refine_ls_number_parameters 318
_refine_ls_number_reflns 4332
_refine_ls_number_restraints 0
_refine_ls_restrained_S_all 1.073
_refine_ls_restrained_S_obs 1.074
_refine_ls_R_factor_all 0.0249
_refine_ls_R_factor_obs 0.0246
_refine_ls_shift/esd_max -0.001
_refine_ls_shift/esd_mean 0.000
_refine_ls_structure_factor_coef Fsqd
_refine_ls_weighting_details 'w=1/[\s^2^(Fo^2^)+(0.0347P)^2^+0.0000P] where P=(Fo^2^+2Fc^2^)/3'
_refine_ls_weighting_scheme calc
_refine_ls_wR_factor_all 0.0589
_refine_ls_wR_factor_obs 0.0587
_reflns_number_observed 4303
_reflns_number_total 4332
_reflns_observed_criterion >2sigma(I)
_cod_data_source_file ic010325w_06.cif
_cod_data_source_block jtd5
_cod_depositor_comments
;
The following automatic conversions were performed:

'_symmetry_cell_setting' value 'Triclinic' changed to 'triclinic'
according to the built-in table from CIF Core dictionary named
'cif_core.dic' version 2.4.1 from 2010-06-29.

Automatic conversion script
Id: cif_fix_values 1646 2011-03-28 12:23:43Z adriana 

The following automatic conversions were performed:

'_refine_ls_weighting_scheme' value 'calc
w=1/[\s^2^(Fo^2^)+(0.0347P)^2^+0.0000P] where P=(Fo^2^+2Fc^2^)/3' was
changed to 'calc'. New tag '_refine_ls_weighting_details' was
created. The value of the new tag was set to
'w=1/[\s^2^(Fo^2^)+(0.0347P)^2^+0.0000P] where P=(Fo^2^+2Fc^2^)/3'.

Automatic conversion script
Id: cif_fix_values 3143 2015-03-26 13:38:13Z robertas 
;
_cod_original_cell_volume 1183.2(5)
_cod_database_code 4320300

loop_
_symmetry_equiv_pos_as_xyz
'x, y, z'
'-x, -y, -z'

loop_
_atom_site_aniso_label
_atom_site_aniso_U_11
_atom_site_aniso_U_22
_atom_site_aniso_U_33
_atom_site_aniso_U_23
_atom_site_aniso_U_13
_atom_site_aniso_U_12
Yb 0.04137(11) 0.03311(10) 0.04476(12) -0.01790(8) -0.01311(7) -0.01112(7)
N11 0.0444(13) 0.0471(13) 0.060(2) -0.0235(12) -0.0125(12) -0.0157(11)
N12 0.0433(13) 0.0420(12) 0.0484(14) -0.0213(11) -0.0119(11) -0.0112(10)
N21 0.0566(15) 0.0382(12) 0.054(2) -0.0194(12) -0.0068(12) -0.0175(11)
N22 0.0515(14) 0.0365(12) 0.0442(14) -0.0161(11) -0.0071(11) -0.0135(10)
N31 0.0585(15) 0.0381(12) 0.0534(15) -0.0218(11) -0.0140(12) -0.0164(11)
N32 0.0495(13) 0.0354(12) 0.0471(14) -0.0194(11) -0.0148(11) -0.0096(10)
C13 0.0388(14) 0.046(2) 0.043(2) -0.0167(13) -0.0090(12) -0.0088(12)
C14 0.041(2) 0.062(2) 0.088(3) -0.028(2) -0.023(2) -0.0093(15)
C15 0.052(2) 0.066(2) 0.088(3) -0.031(2) -0.025(2) -0.020(2)
C1A 0.0414(15) 0.045(2) 0.042(2) -0.0182(13) -0.0018(12) -0.0067(12)
C1B 0.065(2) 0.043(2) 0.072(2) -0.021(2) -0.025(2) -0.006(2)
C1C 0.085(3) 0.061(2) 0.091(3) -0.037(2) -0.017(2) -0.018(2)
C1D 0.097(3) 0.044(2) 0.096(3) -0.032(2) -0.008(3) -0.010(2)
C1E 0.094(3) 0.048(2) 0.083(3) -0.016(2) -0.025(2) 0.006(2)
C1F 0.067(2) 0.053(2) 0.064(2) -0.022(2) -0.026(2) 0.001(2)
C23 0.051(2) 0.0358(14) 0.045(2) -0.0155(13) -0.0014(13) -0.0070(12)
C24 0.071(2) 0.046(2) 0.058(2) -0.009(2) -0.001(2) -0.024(2)
C25 0.064(2) 0.044(2) 0.068(2) -0.019(2) 0.001(2) -0.026(2)
C2A 0.051(2) 0.043(2) 0.039(2) -0.0135(13) -0.0017(13) -0.0070(13)
C2B 0.074(2) 0.048(2) 0.049(2) -0.0214(15) -0.015(2) -0.005(2)
C2C 0.085(3) 0.077(3) 0.062(2) -0.038(2) -0.012(2) -0.023(2)
C2D 0.075(3) 0.108(3) 0.052(2) -0.025(2) -0.016(2) -0.030(2)
C2E 0.081(3) 0.076(3) 0.063(3) 0.002(2) -0.028(2) -0.019(2)
C2F 0.072(2) 0.053(2) 0.060(2) -0.002(2) -0.014(2) -0.014(2)
C33 0.058(2) 0.0402(15) 0.045(2) -0.0197(13) -0.0153(14) -0.0082(13)
C34 0.092(3) 0.069(2) 0.064(2) -0.045(2) 0.004(2) -0.035(2)
C35 0.088(3) 0.060(2) 0.074(2) -0.044(2) -0.004(2) -0.035(2)
C3A 0.051(2) 0.0395(15) 0.051(2) -0.0215(14) -0.0119(14) -0.0047(13)
C3B 0.059(2) 0.055(2) 0.058(2) -0.025(2) -0.013(2) -0.015(2)
C3C 0.066(2) 0.071(2) 0.088(3) -0.032(2) -0.015(2) -0.028(2)
C3D 0.071(3) 0.070(2) 0.090(3) -0.022(2) 0.001(2) -0.029(2)
C3E 0.097(3) 0.106(4) 0.061(3) -0.031(2) 0.008(2) -0.045(3)
C3F 0.090(3) 0.087(3) 0.056(2) -0.034(2) -0.002(2) -0.040(2)
B1 0.055(2) 0.043(2) 0.061(2) -0.023(2) -0.013(2) -0.020(2)

loop_
_atom_site_label
_atom_site_type_symbol
_atom_site_fract_x
_atom_site_fract_y
_atom_site_fract_z
_atom_site_U_iso_or_equiv
_atom_site_thermal_displace_type
_atom_site_occupancy
_atom_site_calc_flag
_atom_site_refinement_flags
_atom_site_disorder_group
Yb Yb 0.0000 0.0000 0.0000 0.03880(8) Uani 1 d S .
N11 N 0.2768(3) 0.0300(3) 0.0610(2) 0.0494(6) Uani 1 d . .
N12 N 0.2497(2) -0.0789(3) 0.0557(2) 0.0441(6) Uani 1 d . .
N21 N 0.1133(3) 0.2698(3) -0.1062(2) 0.0492(6) Uani 1 d . .
N22 N 0.0235(3) 0.2383(2) -0.1497(2) 0.0448(6) Uani 1 d . .
N31 N 0.0628(3) 0.1929(3) 0.1188(2) 0.0481(6) Uani 1 d . .
N32 N -0.0183(2) 0.1139(2) 0.1479(2) 0.0439(6) Uani 1 d . .
C13 C 0.3625(3) -0.2032(3) 0.1063(3) 0.0449(7) Uani 1 d . .
C14 C 0.4595(3) -0.1723(4) 0.1433(4) 0.0669(10) Uani 1 d . .
H14 H 0.5460(3) -0.2377(4) 0.1802(4) 0.080 Uiso 1 calc R .
C15 C 0.4014(4) -0.0261(4) 0.1143(4) 0.0672(10) Uani 1 d . .
H15 H 0.4419(4) 0.0262(4) 0.1292(4) 0.081 Uiso 1 calc R .
C1A C 0.3738(3) -0.3472(3) 0.1206(3) 0.0463(7) Uani 1 d . .
C1B C 0.2950(4) -0.3628(4) 0.0517(4) 0.0640(9) Uani 1 d . .
H1B H 0.2316(4) -0.2796(4) -0.0074(4) 0.077 Uiso 1 calc R .
C1C C 0.3082(5) -0.5005(4) 0.0688(4) 0.0785(12) Uani 1 d . .
H1C H 0.2523(5) -0.5086(4) 0.0222(4) 0.094 Uiso 1 calc R .
C1D C 0.4025(5) -0.6243(4) 0.1534(4) 0.0825(12) Uani 1 d . .
H1D H 0.4124(5) -0.7166(4) 0.1638(4) 0.099 Uiso 1 calc R .
C1E C 0.4818(5) -0.6101(4) 0.2223(4) 0.0880(14) Uani 1 d . .
H1E H 0.5456(5) -0.6937(4) 0.2808(4) 0.106 Uiso 1 calc R .
C1F C 0.4686(4) -0.4731(4) 0.2065(3) 0.0684(10) Uani 1 d . .
H1F H 0.5239(4) -0.4657(4) 0.2541(3) 0.082 Uiso 1 calc R .
C23 C -0.0223(3) 0.3487(3) -0.2620(3) 0.0477(7) Uani 1 d . .
C24 C 0.0388(4) 0.4491(4) -0.2890(3) 0.0626(9) Uani 1 d . .
H24 H 0.0252(4) 0.5347(4) -0.3604(3) 0.075 Uiso 1 calc R .
C25 C 0.1223(4) 0.3956(3) -0.1892(3) 0.0588(8) Uani 1 d . .
H25 H 0.1765(4) 0.4393(3) -0.1803(3) 0.071 Uiso 1 calc R .
C2A C -0.1226(3) 0.3588(3) -0.3403(3) 0.0492(7) Uani 1 d . .
C2B C -0.1410(4) 0.2363(4) -0.3283(3) 0.0610(9) Uani 1 d . .
H2B H -0.0877(4) 0.1444(4) -0.2696(3) 0.073 Uiso 1 calc R .
C2C C -0.2368(4) 0.2473(5) -0.4013(4) 0.0727(11) Uani 1 d . .
H2C H -0.2478(4) 0.1635(5) -0.3914(4) 0.087 Uiso 1 calc R .
C2D C -0.3160(4) 0.3825(6) -0.4889(4) 0.0820(12) Uani 1 d . .
H2D H -0.3806(4) 0.3905(6) -0.5385(4) 0.098 Uiso 1 calc R .
C2E C -0.2992(5) 0.5043(5) -0.5024(4) 0.0870(13) Uani 1 d . .
H2E H -0.3522(5) 0.5955(5) -0.5621(4) 0.104 Uiso 1 calc R .
C2F C -0.2047(4) 0.4942(4) -0.4287(3) 0.0722(11) Uani 1 d . .
H2F H -0.1958(4) 0.5789(4) -0.4383(3) 0.087 Uiso 1 calc R .
C33 C -0.0865(3) 0.1280(3) 0.2448(3) 0.0489(7) Uani 1 d . .
C34 C -0.0508(4) 0.2181(4) 0.2756(4) 0.0669(10) Uani 1 d . .
H34 H -0.0843(4) 0.2468(4) 0.3379(4) 0.080 Uiso 1 calc R .
C35 C 0.0426(4) 0.2548(4) 0.1963(4) 0.0650(10) Uani 1 d . .
H35 H 0.0860(4) 0.3135(4) 0.1952(4) 0.078 Uiso 1 calc R .
C3A C -0.1770(3) 0.0497(3) 0.3096(3) 0.0495(7) Uani 1 d . .
C3B C -0.2475(3) 0.0091(4) 0.2533(3) 0.0578(8) Uani 1 d . .
H3B H -0.2397(3) 0.0330(4) 0.1704(3) 0.069 Uiso 1 calc R .
C3C C -0.3291(4) -0.0663(4) 0.3190(4) 0.0735(11) Uani 1 d . .
H3C H -0.3748(4) -0.0938(4) 0.2800(4) 0.088 Uiso 1 calc R .
C3D C -0.3440(4) -0.1017(5) 0.4419(5) 0.0810(12) Uani 1 d . .
H3D H -0.3998(4) -0.1520(5) 0.4857(5) 0.097 Uiso 1 calc R .
C3E C -0.2752(5) -0.0614(6) 0.4979(4) 0.0881(13) Uani 1 d . .
H3E H -0.2850(5) -0.0840(6) 0.5804(4) 0.106 Uiso 1 calc R .
C3F C -0.1916(5) 0.0121(5) 0.4338(4) 0.0739(11) Uani 1 d . .
H3F H -0.1443(5) 0.0369(5) 0.4739(4) 0.089 Uiso 1 calc R .
B1 B 0.1747(4) 0.1895(4) 0.0261(4) 0.0502(8) Uani 1 d . .
H1 H 0.2306(30) 0.2471(32) 0.0335(27) 0.045(8) Uiso 1 d . .

loop_
_atom_type_symbol
_atom_type_description
_atom_type_scat_dispersion_real
_atom_type_scat_dispersion_imag
_atom_type_scat_source
C C 0.0033 0.0016 'International Tables Vol C Tables 4.2.6.8 and 6.1.1.4'
H H 0.0000 0.0000 'International Tables Vol C Tables 4.2.6.8 and 6.1.1.4'
N N 0.0061 0.0033 'International Tables Vol C Tables 4.2.6.8 and 6.1.1.4'
B B 0.0013 0.0007 'International Tables Vol C Tables 4.2.6.8 and 6.1.1.4'
Yb Yb -0.3850 5.5486 'International Tables Vol C Tables 4.2.6.8 and 6.1.1.4'

loop_
_geom_angle_atom_site_label_1
_geom_angle_atom_site_label_2
_geom_angle_atom_site_label_3
_geom_angle
_geom_angle_site_symmetry_1
_geom_angle_site_symmetry_3
_geom_angle_publ_flag
N12 Yb N12 180.0 . 2 ?
N12 Yb N22 83.43(8) . . ?
N12 Yb N22 96.57(8) 2 . ?
N12 Yb N22 96.57(8) . 2 ?
N12 Yb N22 83.43(8) 2 2 ?
N22 Yb N22 180.0 . 2 ?
N12 Yb N32 78.50(8) . . ?
N12 Yb N32 101.50(8) 2 . ?
N22 Yb N32 80.74(8) . . ?
N22 Yb N32 99.26(8) 2 . ?
N12 Yb N32 101.50(8) . 2 ?
N12 Yb N32 78.50(8) 2 2 ?
N22 Yb N32 99.26(8) . 2 ?
N22 Yb N32 80.74(8) 2 2 ?
N32 Yb N32 180.0 . 2 ?
N21 B1 N31 111.7(3) . . ?
N21 B1 N11 113.4(3) . . ?
N31 B1 N11 110.2(3) . . ?
C15 N11 N12 109.6(3) . . ?
C15 N11 B1 123.9(3) . . ?
N12 N11 B1 126.1(2) . . ?
C13 N12 N11 106.0(2) . . ?
C13 N12 Yb 139.7(2) . . ?
N11 N12 Yb 112.5(2) . . ?
N12 C13 C14 109.6(3) . . ?
N12 C13 C1A 123.2(3) . . ?
C14 C13 C1A 127.2(3) . . ?
C15 C14 C13 105.7(3) . . ?
N11 C15 C14 109.0(3) . . ?
C1B C1A C1F 117.9(3) . . ?
C1B C1A C13 123.0(3) . . ?
C1F C1A C13 119.1(3) . . ?
C1A C1B C1C 121.1(3) . . ?
C1D C1C C1B 120.6(4) . . ?
C1E C1D C1C 118.8(4) . . ?
C1D C1E C1F 121.0(4) . . ?
C1A C1F C1E 120.5(4) . . ?
C25 N21 N22 110.0(3) . . ?
C25 N21 B1 123.8(3) . . ?
N22 N21 B1 125.4(2) . . ?
C23 N22 N21 106.0(2) . . ?
C23 N22 Yb 141.3(2) . . ?
N21 N22 Yb 112.7(2) . . ?
N22 C23 C24 109.5(3) . . ?
N22 C23 C2A 123.8(3) . . ?
C24 C23 C2A 126.7(3) . . ?
C25 C24 C23 105.8(3) . . ?
N21 C25 C24 108.7(3) . . ?
C2B C2A C2F 117.5(3) . . ?
C2B C2A C23 122.0(3) . . ?
C2F C2A C23 120.5(3) . . ?
C2C C2B C2A 121.5(3) . . ?
C2D C2C C2B 119.8(4) . . ?
C2E C2D C2C 119.6(4) . . ?
C2D C2E C2F 120.9(4) . . ?
C2E C2F C2A 120.7(4) . . ?
C35 N31 N32 109.1(3) . . ?
C35 N31 B1 125.9(3) . . ?
N32 N31 B1 124.4(2) . . ?
C33 N32 N31 106.2(2) . . ?
C33 N32 Yb 141.1(2) . . ?
N31 N32 Yb 112.6(2) . . ?
N32 C33 C34 109.7(3) . . ?
N32 C33 C3A 123.0(3) . . ?
C34 C33 C3A 127.2(3) . . ?
C35 C34 C33 105.7(3) . . ?
N31 C35 C34 109.3(3) . . ?
C3B C3A C3F 117.9(3) . . ?
C3B C3A C33 123.1(3) . . ?
C3F C3A C33 119.0(3) . . ?
C3C C3B C3A 120.6(4) . . ?
C3B C3C C3D 121.0(4) . . ?
C3E C3D C3C 118.7(4) . . ?
C3D C3E C3F 121.0(4) . . ?
C3E C3F C3A 120.8(4) . . ?

loop_
_geom_bond_atom_site_label_1
_geom_bond_atom_site_label_2
_geom_bond_distance
_geom_bond_site_symmetry_2
_geom_bond_publ_flag
Yb N12 2.536(2) . ?
Yb N12 2.536(2) 2 ?
Yb N22 2.537(2) . ?
Yb N22 2.537(2) 2 ?
Yb N32 2.577(2) . ?
Yb N32 2.577(2) 2 ?
B1 N21 1.540(4) . ?
B1 N31 1.541(5) . ?
B1 N11 1.546(4) . ?
N11 C15 1.339(4) . ?
N11 N12 1.372(3) . ?
N12 C13 1.355(4) . ?
C13 C14 1.391(4) . ?
C13 C1A 1.474(4) . ?
C14 C15 1.364(5) . ?
C1A C1B 1.370(5) . ?
C1A C1F 1.383(4) . ?
C1B C1C 1.388(5) . ?
C1C C1D 1.366(6) . ?
C1D C1E 1.365(6) . ?
C1E C1F 1.385(6) . ?
N21 C25 1.338(4) . ?
N21 N22 1.374(3) . ?
N22 C23 1.349(4) . ?
C23 C24 1.398(5) . ?
C23 C2A 1.467(4) . ?
C24 C25 1.363(5) . ?
C2A C2B 1.383(5) . ?
C2A C2F 1.390(4) . ?
C2B C2C 1.379(5) . ?
C2C C2D 1.376(6) . ?
C2D C2E 1.360(7) . ?
C2E C2F 1.379(6) . ?
N31 C35 1.350(4) . ?
N31 N32 1.372(3) . ?
N32 C33 1.347(4) . ?
C33 C34 1.396(4) . ?
C33 C3A 1.471(5) . ?
C34 C35 1.351(6) . ?
C3A C3B 1.386(4) . ?
C3A C3F 1.391(5) . ?
C3B C3C 1.378(5) . ?
C3C C3D 1.382(6) . ?
C3D C3E 1.367(6) . ?
C3E C3F 1.379(6) . ?

loop_
_geom_torsion_atom_site_label_1
_geom_torsion_atom_site_label_2
_geom_torsion_atom_site_label_3
_geom_torsion_atom_site_label_4
_geom_torsion
_geom_torsion_site_symmetry_1
_geom_torsion_site_symmetry_2
_geom_torsion_site_symmetry_3
_geom_torsion_site_symmetry_4
_geom_torsion_publ_flag
N21 B1 N11 C15 130.6(3) . . . . ?
N31 B1 N11 C15 -103.4(4) . . . . ?
N21 B1 N11 N12 -57.3(4) . . . . ?
N31 B1 N11 N12 68.7(4) . . . . ?
C15 N11 N12 C13 -0.7(4) . . . . ?
B1 N11 N12 C13 -173.7(3) . . . . ?
C15 N11 N12 Yb 167.4(2) . . . . ?
B1 N11 N12 Yb -5.6(4) . . . . ?
N12 Yb N12 C13 -31.0(1000) 2 . . . ?
N22 Yb N12 C13 -156.8(3) . . . . ?
N22 Yb N12 C13 23.2(3) 2 . . . ?
N32 Yb N12 C13 121.4(3) . . . . ?
N32 Yb N12 C13 -58.6(3) 2 . . . ?
N12 Yb N12 N11 166.9(1000) 2 . . . ?
N22 Yb N12 N11 41.1(2) . . . . ?
N22 Yb N12 N11 -138.9(2) 2 . . . ?
N32 Yb N12 N11 -40.8(2) . . . . ?
N32 Yb N12 N11 139.2(2) 2 . . . ?
N11 N12 C13 C14 0.2(4) . . . . ?
Yb N12 C13 C14 -162.7(3) . . . . ?
N11 N12 C13 C1A 178.7(3) . . . . ?
Yb N12 C13 C1A 15.8(5) . . . . ?
N12 C13 C14 C15 0.4(4) . . . . ?
C1A C13 C14 C15 -178.0(3) . . . . ?
N12 N11 C15 C14 1.0(4) . . . . ?
B1 N11 C15 C14 174.2(3) . . . . ?
C13 C14 C15 N11 -0.8(5) . . . . ?
N12 C13 C1A C1B 21.9(5) . . . . ?
C14 C13 C1A C1B -159.9(4) . . . . ?
N12 C13 C1A C1F -158.6(3) . . . . ?
C14 C13 C1A C1F 19.6(5) . . . . ?
C1F C1A C1B C1C 1.0(6) . . . . ?
C13 C1A C1B C1C -179.5(4) . . . . ?
C1A C1B C1C C1D -1.3(7) . . . . ?
C1B C1C C1D C1E 1.1(7) . . . . ?
C1C C1D C1E C1F -0.7(8) . . . . ?
C1B C1A C1F C1E -0.5(6) . . . . ?
C13 C1A C1F C1E 180.0(4) . . . . ?
C1D C1E C1F C1A 0.3(7) . . . . ?
N31 B1 N21 C25 112.0(3) . . . . ?
N11 B1 N21 C25 -122.8(3) . . . . ?
N31 B1 N21 N22 -56.3(4) . . . . ?
N11 B1 N21 N22 68.9(4) . . . . ?
C25 N21 N22 C23 0.0(3) . . . . ?
B1 N21 N22 C23 169.7(3) . . . . ?
C25 N21 N22 Yb 179.5(2) . . . . ?
B1 N21 N22 Yb -10.8(3) . . . . ?
N12 Yb N22 C23 145.9(3) . . . . ?
N12 Yb N22 C23 -34.1(3) 2 . . . ?
N22 Yb N22 C23 -149.7(1000) 2 . . . ?
N32 Yb N22 C23 -134.7(3) . . . . ?
N32 Yb N22 C23 45.3(3) 2 . . . ?
N12 Yb N22 N21 -33.3(2) . . . . ?
N12 Yb N22 N21 146.7(2) 2 . . . ?
N22 Yb N22 N21 31.1(1000) 2 . . . ?
N32 Yb N22 N21 46.1(2) . . . . ?
N32 Yb N22 N21 -133.9(2) 2 . . . ?
N21 N22 C23 C24 0.1(3) . . . . ?
Yb N22 C23 C24 -179.1(2) . . . . ?
N21 N22 C23 C2A -179.1(3) . . . . ?
Yb N22 C23 C2A 1.7(5) . . . . ?
N22 C23 C24 C25 -0.2(4) . . . . ?
C2A C23 C24 C25 179.0(3) . . . . ?
N22 N21 C25 C24 -0.1(4) . . . . ?
B1 N21 C25 C24 -170.0(3) . . . . ?
C23 C24 C25 N21 0.2(4) . . . . ?
N22 C23 C2A C2B -24.4(5) . . . . ?
C24 C23 C2A C2B 156.5(4) . . . . ?
N22 C23 C2A C2F 154.5(3) . . . . ?
C24 C23 C2A C2F -24.6(5) . . . . ?
C2F C2A C2B C2C 0.2(5) . . . . ?
C23 C2A C2B C2C 179.1(3) . . . . ?
C2A C2B C2C C2D 0.3(6) . . . . ?
C2B C2C C2D C2E -0.1(7) . . . . ?
C2C C2D C2E C2F -0.6(7) . . . . ?
C2D C2E C2F C2A 1.1(7) . . . . ?
C2B C2A C2F C2E -1.0(6) . . . . ?
C23 C2A C2F C2E -179.9(4) . . . . ?
N21 B1 N31 C35 -118.6(3) . . . . ?
N11 B1 N31 C35 114.4(3) . . . . ?
N21 B1 N31 N32 71.9(3) . . . . ?
N11 B1 N31 N32 -55.1(4) . . . . ?
C35 N31 N32 C33 -0.6(3) . . . . ?
B1 N31 N32 C33 170.4(3) . . . . ?
C35 N31 N32 Yb 177.0(2) . . . . ?
B1 N31 N32 Yb -12.0(3) . . . . ?
N12 Yb N32 C33 -133.7(3) . . . . ?
N12 Yb N32 C33 46.3(3) 2 . . . ?
N22 Yb N32 C33 141.2(3) . . . . ?
N22 Yb N32 C33 -38.8(3) 2 . . . ?
N32 Yb N32 C33 -85.4(195) 2 . . . ?
N12 Yb N32 N31 50.0(2) . . . . ?
N12 Yb N32 N31 -130.0(2) 2 . . . ?
N22 Yb N32 N31 -35.2(2) . . . . ?
N22 Yb N32 N31 144.8(2) 2 . . . ?
N32 Yb N32 N31 98.3(194) 2 . . . ?
N31 N32 C33 C34 1.1(3) . . . . ?
Yb N32 C33 C34 -175.3(2) . . . . ?
N31 N32 C33 C3A -175.3(3) . . . . ?
Yb N32 C33 C3A 8.3(5) . . . . ?
N32 C33 C34 C35 -1.2(4) . . . . ?
C3A C33 C34 C35 175.0(3) . . . . ?
N32 N31 C35 C34 -0.2(4) . . . . ?
B1 N31 C35 C34 -171.0(3) . . . . ?
C33 C34 C35 N31 0.8(4) . . . . ?
N32 C33 C3A C3B -29.2(4) . . . . ?
C34 C33 C3A C3B 155.1(4) . . . . ?
N32 C33 C3A C3F 149.8(3) . . . . ?
C34 C33 C3A C3F -25.9(5) . . . . ?
C3F C3A C3B C3C -0.1(5) . . . . ?
C33 C3A C3B C3C 178.9(3) . . . . ?
C3A C3B C3C C3D 0.8(6) . . . . ?
C3B C3C C3D C3E -0.5(6) . . . . ?
C3C C3D C3E C3F -0.5(7) . . . . ?
C3D C3E C3F C3A 1.2(7) . . . . ?
C3B C3A C3F C3E -0.9(6) . . . . ?
C33 C3A C3F C3E -179.9(4) . . . . ?
